data_1543120
loop_
_publ_author_name
'Jiang, Bin'
'Du, Chen Chen'
'Li, Min Jie'
'Gao, Ke'
'Kou, Li'
'Chen, Ming'
'Liu, Feng'
'Russell, Thomas P.'
'Wang, Hongyu'

_publ_section_title
;
 Synthesis of fluorinated diphenyl-diketopyrrolopyrrole derivatives as new
 building blocks for conjugated copolymers
;
_journal_issue 19
_journal_name_full 'Polym. Chem.'
_journal_page_first 3311
_journal_paper_doi 10.1039/C6PY00346J
_journal_volume 7
_journal_year 2016
_chemical_formula_sum 'C26 H25 Br2 F N2 O2'
_chemical_formula_weight 576.30
_chemical_name_systematic
; 
 ? 
;
_space_group_IT_number 15
_symmetry_cell_setting monoclinic
_symmetry_space_group_name_Hall '-C 2yc'
_symmetry_space_group_name_H-M 'C 1 2/c 1'
_atom_sites_solution_hydrogens geom
_atom_sites_solution_primary direct
_atom_sites_solution_secondary difmap
_audit_creation_method SHELXL-97
_audit_update_record
;
2015-12-04 deposited with the CCDC.
2016-04-14 downloaded from the CCDC.
;
_cell_angle_alpha 90.00
_cell_angle_beta 131.715(14)
_cell_angle_gamma 90.00
_cell_formula_units_Z 8
_cell_length_a 23.25(4)
_cell_length_b 18.52(3)
_cell_length_c 15.75(5)
_cell_measurement_reflns_used 2428
_cell_measurement_temperature 296(2)
_cell_measurement_theta_max 23.78
_cell_measurement_theta_min 2.35
_cell_volume 5062(2)
_computing_cell_refinement 'Bruker SAINT'
_computing_data_collection 'Bruker APEX2'
_computing_data_reduction 'Bruker SAINT'
_computing_molecular_graphics 'Bruker SHELXTL'
_computing_publication_material 'Bruker SHELXTL'
_computing_structure_refinement 'SHELXL-97 (Sheldrick, 2008)'
_computing_structure_solution 'SHELXS-97 (Sheldrick, 2008)'
_diffrn_ambient_temperature 296(2)
_diffrn_measured_fraction_theta_full 0.997
_diffrn_measured_fraction_theta_max 0.997
_diffrn_measurement_device_type 'Bruker APEX-II CCD'
_diffrn_measurement_method '\f and \w scans'
_diffrn_radiation_monochromator graphite
_diffrn_radiation_source 'fine-focus sealed tube'
_diffrn_radiation_type MoK\a
_diffrn_radiation_wavelength 0.71073
_diffrn_reflns_av_R_equivalents 0.0404
_diffrn_reflns_av_sigmaI/netI 0.0501
_diffrn_reflns_limit_h_max 27
_diffrn_reflns_limit_h_min -27
_diffrn_reflns_limit_k_max 21
_diffrn_reflns_limit_k_min -22
_diffrn_reflns_limit_l_max 18
_diffrn_reflns_limit_l_min -17
_diffrn_reflns_number 12751
_diffrn_reflns_theta_full 25.04
_diffrn_reflns_theta_max 25.04
_diffrn_reflns_theta_min 2.20
_exptl_absorpt_coefficient_mu 3.235
_exptl_absorpt_correction_T_max 0.0852
_exptl_absorpt_correction_T_min 0.0478
_exptl_absorpt_correction_type multi-scan
_exptl_absorpt_process_details sadabs
_exptl_crystal_density_diffrn 1.512
_exptl_crystal_density_method 'not measured'
_exptl_crystal_F_000 2320
_exptl_crystal_size_max 2.40
_exptl_crystal_size_mid 2.00
_exptl_crystal_size_min 1.50
_refine_diff_density_max 1.587
_refine_diff_density_min -0.744
_refine_diff_density_rms 0.117
_refine_ls_extinction_coef 0.0018(3)
_refine_ls_extinction_expression Fc^*^=kFc[1+0.001xFc^2^\l^3^/sin(2\q)]^-1/4^
_refine_ls_extinction_method SHELXL
_refine_ls_goodness_of_fit_ref 1.039
_refine_ls_hydrogen_treatment constr
_refine_ls_matrix_type full
_refine_ls_number_parameters 301
_refine_ls_number_reflns 4470
_refine_ls_number_restraints 6
_refine_ls_restrained_S_all 1.038
_refine_ls_R_factor_all 0.1262
_refine_ls_R_factor_gt 0.0737
_refine_ls_shift/su_max 0.000
_refine_ls_shift/su_mean 0.000
_refine_ls_structure_factor_coef Fsqd
_refine_ls_weighting_details 'calc w=1/[\s^2^(Fo^2^)+(0.1228P)^2^+23.3661P] where P=(Fo^2^+2Fc^2^)/3'
_refine_ls_weighting_scheme calc
_refine_ls_wR_factor_gt 0.2083
_refine_ls_wR_factor_ref 0.2467
_reflns_number_gt 2515
_reflns_number_total 4470
_reflns_threshold_expression >2sigma(I)
_cod_data_source_file c6py00346j2.cif
_cod_data_source_block 140708a
_cod_depositor_comments
;
The following automatic conversions were performed:

'_symmetry_cell_setting' value 'Monoclinic' changed to 'monoclinic'
according to
/usr/data/users/saulius/crontab/automatic-downloads/rss-feeds/RSC/lib/dictionaries/cif_core.dic
dictionary named 'cif_core.dic' version 2.4.2 from 2011-04-26.

Automatic conversion script
Id: cif_fix_values 4268 2015-11-12 08:31:59Z antanas 

 Adding full bibliography for 1543120--1543123.cif.
;
_cod_original_cell_volume 5062(18)
_cod_original_sg_symbol_H-M C2/c
_cod_database_code 1543120

loop_
_symmetry_equiv_pos_as_xyz
'x, y, z'
'-x, y, -z+1/2'
'x+1/2, y+1/2, z'
'-x+1/2, y+1/2, -z+1/2'
'-x, -y, -z'
'x, -y, z-1/2'
'-x+1/2, -y+1/2, -z'
'x+1/2, -y+1/2, z-1/2'

loop_
_atom_site_label
_atom_site_type_symbol
_atom_site_fract_x
_atom_site_fract_y
_atom_site_fract_z
_atom_site_U_iso_or_equiv
_atom_site_adp_type
_atom_site_occupancy
_atom_site_symmetry_multiplicity
_atom_site_calc_flag
_atom_site_refinement_flags
Br1 Br 0.05784(7) 0.79099(4) 0.91057(9) 0.0932(5) Uani 1 1 d .
Br2 Br -0.05121(7) -0.03705(5) 0.80543(11) 0.1008(5) Uani 1 1 d .
C1 C -0.0478(5) 0.0658(4) 0.8087(8) 0.065(2) Uani 1 1 d .
C2 C -0.0945(4) 0.1048(4) 0.7080(7) 0.0558(19) Uani 1 1 d .
C3 C -0.0967(4) 0.1781(4) 0.7057(6) 0.0529(17) Uani 1 1 d .
H3 H -0.1294 0.2028 0.6369 0.064 Uiso 1 1 calc R
C4 C -0.0491(4) 0.2159(3) 0.8084(6) 0.0436(15) Uani 1 1 d .
C5 C 0.0003(5) 0.1766(4) 0.9095(7) 0.0613(19) Uani 1 1 d .
H5 H 0.0338 0.2014 0.9782 0.074 Uiso 1 1 calc R
C6 C 0.0005(5) 0.1028(4) 0.9102(7) 0.067(2) Uani 1 1 d .
H6 H 0.0330 0.0778 0.9787 0.081 Uiso 1 1 calc R
C7 C -0.0463(4) 0.2960(4) 0.8151(6) 0.0468(16) Uani 1 1 d .
C8 C 0.0183(4) 0.3400(3) 0.8803(5) 0.0453(16) Uani 1 1 d .
C9 C 0.1009(4) 0.3392(4) 0.9526(6) 0.0492(16) Uani 1 1 d .
C10 C 0.0566(4) 0.4580(4) 0.9119(6) 0.0491(16) Uani 1 1 d .
C11 C -0.0069(4) 0.4138(3) 0.8567(5) 0.0422(15) Uani 1 1 d .
C12 C -0.0901(4) 0.4147(4) 0.7744(6) 0.0501(17) Uani 1 1 d .
C13 C 0.0581(4) 0.5375(4) 0.9102(6) 0.0485(16) Uani 1 1 d .
C14 C 0.1040(4) 0.5765(4) 0.8997(7) 0.064(2) Uani 1 1 d .
H14 H 0.1362 0.5522 0.8939 0.077 Uiso 1 1 calc R
C15 C 0.1025(5) 0.6520(4) 0.8975(7) 0.069(2) Uani 1 1 d .
H15 H 0.1337 0.6774 0.8905 0.082 Uiso 1 1 calc R
C16 C 0.0550(4) 0.6888(4) 0.9057(6) 0.0577(19) Uani 1 1 d .
C17 C 0.0066(5) 0.6504(4) 0.9102(6) 0.063(2) Uani 1 1 d .
H17 H -0.0280 0.6752 0.9106 0.075 Uiso 1 1 calc R
C18 C 0.0080(4) 0.5761(4) 0.9142(6) 0.0543(18) Uani 1 1 d .
H18 H -0.0244 0.5515 0.9194 0.065 Uiso 1 1 calc R
C19 C -0.1916(4) 0.3195(4) 0.6917(6) 0.067(2) Uani 1 1 d D
H19A H -0.2029 0.2727 0.6558 0.080 Uiso 1 1 calc R
H19B H -0.2269 0.3545 0.6328 0.080 Uiso 1 1 calc R
C20 C -0.2033(4) 0.3160(5) 0.7772(6) 0.079(2) Uani 1 1 d D
H20A H -0.1768 0.2738 0.8251 0.095 Uiso 1 1 calc R
H20B H -0.1800 0.3583 0.8258 0.095 Uiso 1 1 calc R
C21 C -0.2886(4) 0.3124(6) 0.7193(7) 0.097(3) Uani 1 1 d D
H21A H -0.3130 0.2719 0.6670 0.116 Uiso 1 1 calc R
H21B H -0.3145 0.3561 0.6757 0.116 Uiso 1 1 calc R
C22 C -0.2979(7) 0.3037(7) 0.8069(9) 0.124(4) Uani 1 1 d D
H22A H -0.2658 0.2649 0.8579 0.187 Uiso 1 1 calc R
H22B H -0.3508 0.2931 0.7680 0.187 Uiso 1 1 calc R
H22C H -0.2830 0.3477 0.8493 0.187 Uiso 1 1 calc R
C23 C 0.2030(5) 0.4352(5) 1.0547(8) 0.103(4) Uani 1 1 d D
H23A H 0.2124 0.4697 1.0187 0.123 Uiso 1 1 calc R
H23B H 0.2339 0.3928 1.0726 0.123 Uiso 1 1 calc R
C24 C 0.2338(8) 0.4683(7) 1.1677(9) 0.175(8) Uani 1 1 d D
H24A H 0.2849 0.4883 1.2100 0.211 Uiso 1 1 calc R
H24B H 0.1998 0.5059 1.1549 0.211 Uiso 1 1 calc R
C25 C 0.2357(12) 0.4040(8) 1.2313(14) 0.168(7) Uani 1 1 d D
H25A H 0.2555 0.3604 1.2246 0.201 Uiso 1 1 calc R
H25B H 0.1858 0.3945 1.2080 0.201 Uiso 1 1 calc R
C26 C 0.2932(7) 0.4381(8) 1.3505(15) 0.252(14) Uani 1 1 d D
H26A H 0.2808 0.4881 1.3462 0.379 Uiso 1 1 calc R
H26B H 0.3445 0.4338 1.3787 0.379 Uiso 1 1 calc R
H26C H 0.2901 0.4135 1.4011 0.379 Uiso 1 1 calc R
F1 F -0.1373(5) 0.0690(5) 0.6122(10) 0.186(4) Uani 1 1 d .
N1 N 0.1216(3) 0.4137(3) 0.9700(5) 0.0526(14) Uani 1 1 d .
N2 N -0.1116(3) 0.3402(3) 0.7502(5) 0.0499(14) Uani 1 1 d .
O1 O 0.1491(3) 0.2900(3) 0.9967(4) 0.0650(14) Uani 1 1 d .
O2 O -0.1378(3) 0.4642(3) 0.7297(5) 0.0664(14) Uani 1 1 d .

loop_
_atom_site_aniso_label
_atom_site_aniso_U_11
_atom_site_aniso_U_22
_atom_site_aniso_U_33
_atom_site_aniso_U_23
_atom_site_aniso_U_13
_atom_site_aniso_U_12
Br1 0.1281(10) 0.0429(5) 0.0941(8) -0.0006(4) 0.0679(7) -0.0020(5)
Br2 0.1319(10) 0.0422(5) 0.1626(12) 0.0110(5) 0.1124(10) 0.0073(5)
C1 0.073(5) 0.040(4) 0.104(7) 0.017(4) 0.068(6) 0.006(4)
C2 0.061(5) 0.048(4) 0.067(5) -0.025(4) 0.046(4) -0.023(4)
C3 0.052(4) 0.045(4) 0.061(5) 0.002(3) 0.037(4) -0.004(3)
C4 0.044(4) 0.041(3) 0.050(4) 0.002(3) 0.033(3) -0.002(3)
C5 0.072(5) 0.057(4) 0.054(5) 0.006(4) 0.042(4) 0.006(4)
C6 0.081(6) 0.053(4) 0.070(6) 0.014(4) 0.051(5) 0.008(4)
C7 0.046(4) 0.047(4) 0.048(4) 0.005(3) 0.031(3) 0.000(3)
C8 0.046(4) 0.043(3) 0.044(4) 0.002(3) 0.028(3) 0.000(3)
C9 0.047(4) 0.046(4) 0.048(4) -0.002(3) 0.029(4) 0.007(3)
C10 0.055(4) 0.044(4) 0.050(4) -0.002(3) 0.035(4) 0.005(3)
C11 0.043(4) 0.040(3) 0.042(4) -0.001(3) 0.028(3) 0.000(3)
C12 0.053(4) 0.045(4) 0.057(4) 0.006(3) 0.039(4) 0.006(3)
C13 0.046(4) 0.046(4) 0.049(4) -0.004(3) 0.030(3) -0.002(3)
C14 0.069(5) 0.061(5) 0.075(5) -0.013(4) 0.053(5) -0.010(4)
C15 0.084(6) 0.051(4) 0.065(5) -0.009(4) 0.048(5) -0.020(4)
C16 0.068(5) 0.040(4) 0.045(4) -0.005(3) 0.029(4) 0.000(3)
C17 0.072(5) 0.055(4) 0.061(5) -0.007(4) 0.044(4) 0.006(4)
C18 0.055(4) 0.051(4) 0.053(4) 0.001(3) 0.035(4) 0.002(3)
C19 0.048(4) 0.063(5) 0.073(5) 0.004(4) 0.033(4) 0.001(4)
C20 0.065(5) 0.088(6) 0.081(6) 0.002(5) 0.047(5) 0.001(4)
C21 0.086(7) 0.092(7) 0.112(8) -0.009(6) 0.065(7) -0.006(5)
C22 0.103(8) 0.170(13) 0.143(11) 0.010(9) 0.100(9) 0.005(8)
C23 0.054(5) 0.062(5) 0.131(9) -0.024(6) 0.035(6) -0.001(4)
C24 0.113(10) 0.175(16) 0.122(11) -0.047(11) 0.029(9) 0.052(10)
C25 0.29(2) 0.127(12) 0.189(16) -0.017(11) 0.203(18) 0.003(14)
C26 0.058(8) 0.100(10) 0.33(3) -0.038(13) 0.019(11) 0.033(7)
F1 0.153(7) 0.184(9) 0.224(10) -0.015(8) 0.126(8) -0.010(6)
N1 0.040(3) 0.047(3) 0.055(3) -0.004(3) 0.025(3) -0.002(3)
N2 0.039(3) 0.042(3) 0.063(4) 0.002(3) 0.031(3) 0.001(2)
O1 0.050(3) 0.054(3) 0.065(3) -0.003(2) 0.027(3) 0.010(2)
O2 0.050(3) 0.054(3) 0.082(4) 0.007(3) 0.039(3) 0.009(2)

loop_
_atom_type_symbol
_atom_type_description
_atom_type_scat_dispersion_real
_atom_type_scat_dispersion_imag
_atom_type_scat_source
C C 0.0033 0.0016 'International Tables Vol C Tables 4.2.6.8 and 6.1.1.4'
H H 0.0000 0.0000 'International Tables Vol C Tables 4.2.6.8 and 6.1.1.4'
N N 0.0061 0.0033 'International Tables Vol C Tables 4.2.6.8 and 6.1.1.4'
O O 0.0106 0.0060 'International Tables Vol C Tables 4.2.6.8 and 6.1.1.4'
F F 0.0171 0.0103 'International Tables Vol C Tables 4.2.6.8 and 6.1.1.4'
Br Br -0.2901 2.4595 'International Tables Vol C Tables 4.2.6.8 and 6.1.1.4'

loop_
_geom_angle_atom_site_label_1
_geom_angle_atom_site_label_2
_geom_angle_atom_site_label_3
_geom_angle
C6 C1 C2 118.7(7)
C6 C1 Br2 121.1(6)
C2 C1 Br2 120.2(7)
F1 C2 C3 119.4(9)
F1 C2 C1 118.1(8)
C3 C2 C1 122.5(7)
C2 C3 C4 118.9(7)
C2 C3 H3 120.5
C4 C3 H3 120.5
C5 C4 C3 118.5(7)
C5 C4 C7 118.3(6)
C3 C4 C7 123.1(6)
C6 C5 C4 121.7(8)
C6 C5 H5 119.2
C4 C5 H5 119.2
C5 C6 C1 119.5(7)
C5 C6 H6 120.2
C1 C6 H6 120.2
C8 C7 N2 108.1(6)
C8 C7 C4 128.0(6)
N2 C7 C4 123.9(6)
C7 C8 C11 108.4(6)
C7 C8 C9 142.7(6)
C11 C8 C9 108.4(5)
O1 C9 N1 122.7(6)
O1 C9 C8 133.3(6)
N1 C9 C8 104.0(5)
C11 C10 N1 107.6(6)
C11 C10 C13 127.7(6)
N1 C10 C13 124.8(6)
C10 C11 C8 108.7(6)
C10 C11 C12 142.4(6)
C8 C11 C12 108.4(5)
O2 C12 N2 122.8(6)
O2 C12 C11 132.8(6)
N2 C12 C11 104.5(5)
C14 C13 C18 117.8(7)
C14 C13 C10 123.6(6)
C18 C13 C10 118.5(6)
C13 C14 C15 121.0(7)
C13 C14 H14 119.5
C15 C14 H14 119.5
C16 C15 C14 120.1(7)
C16 C15 H15 119.9
C14 C15 H15 119.9
C17 C16 C15 119.0(7)
C17 C16 Br1 121.6(6)
C15 C16 Br1 119.4(6)
C16 C17 C18 121.7(7)
C16 C17 H17 119.1
C18 C17 H17 119.1
C17 C18 C13 120.1(7)
C17 C18 H18 119.9
C13 C18 H18 119.9
N2 C19 C20 110.3(6)
N2 C19 H19A 109.6
C20 C19 H19A 109.6
N2 C19 H19B 109.6
C20 C19 H19B 109.6
H19A C19 H19B 108.1
C21 C20 C19 113.0(6)
C21 C20 H20A 109.0
C19 C20 H20A 109.0
C21 C20 H20B 109.0
C19 C20 H20B 109.0
H20A C20 H20B 107.8
C20 C21 C22 111.6(7)
C20 C21 H21A 109.3
C22 C21 H21A 109.3
C20 C21 H21B 109.3
C22 C21 H21B 109.3
H21A C21 H21B 108.0
C21 C22 H22A 109.5
C21 C22 H22B 109.5
H22A C22 H22B 109.5
C21 C22 H22C 109.5
H22A C22 H22C 109.5
H22B C22 H22C 109.5
N1 C23 C24 119.0(9)
N1 C23 H23A 107.6
C24 C23 H23A 107.6
N1 C23 H23B 107.6
C24 C23 H23B 107.6
H23A C23 H23B 107.0
C25 C24 C23 103.6(10)
C25 C24 H24A 111.0
C23 C24 H24A 111.0
C25 C24 H24B 111.0
C23 C24 H24B 111.0
H24A C24 H24B 109.0
C24 C25 C26 95.8(14)
C24 C25 H25A 112.6
C26 C25 H25A 112.6
C24 C25 H25B 112.6
C26 C25 H25B 112.6
H25A C25 H25B 110.1
C25 C26 H26A 109.5
C25 C26 H26B 109.5
H26A C26 H26B 109.5
C25 C26 H26C 109.5
H26A C26 H26C 109.5
H26B C26 H26C 109.5
C10 N1 C9 111.3(5)
C10 N1 C23 127.8(6)
C9 N1 C23 120.1(6)
C7 N2 C12 110.7(5)
C7 N2 C19 127.5(6)
C12 N2 C19 119.3(5)

loop_
_geom_bond_atom_site_label_1
_geom_bond_atom_site_label_2
_geom_bond_distance
Br1 C16 1.894(8)
Br2 C1 1.906(8)
C1 C6 1.377(12)
C1 C2 1.389(11)
C2 F1 1.306(12)
C2 C3 1.358(10)
C3 C4 1.395(10)
C3 H3 0.9300
C4 C5 1.396(10)
C4 C7 1.485(9)
C5 C6 1.368(11)
C5 H5 0.9300
C6 H6 0.9300
C7 C8 1.386(9)
C7 N2 1.399(8)
C8 C11 1.435(9)
C8 C9 1.440(10)
C9 O1 1.237(8)
C9 N1 1.427(9)
C10 C11 1.377(9)
C10 N1 1.398(9)
C10 C13 1.473(9)
C11 C12 1.443(10)
C12 O2 1.235(8)
C12 N2 1.431(9)
C13 C14 1.386(10)
C13 C18 1.404(10)
C14 C15 1.398(11)
C14 H14 0.9300
C15 C16 1.374(11)
C15 H15 0.9300
C16 C17 1.372(11)
C17 C18 1.377(10)
C17 H17 0.9300
C18 H18 0.9300
C19 N2 1.476(9)
C19 C20 1.541(4)
C19 H19A 0.9700
C19 H19B 0.9700
C20 C21 1.539(4)
C20 H20A 0.9700
C20 H20B 0.9700
C21 C22 1.539(4)
C21 H21A 0.9700
C21 H21B 0.9700
C22 H22A 0.9600
C22 H22B 0.9600
C22 H22C 0.9600
C23 N1 1.471(10)
C23 C24 1.538(5)
C23 H23A 0.9700
C23 H23B 0.9700
C24 C25 1.537(3)
C24 H24A 0.9700
C24 H24B 0.9700
C25 C26 1.540(4)
C25 H25A 0.9700
C25 H25B 0.9700
C26 H26A 0.9600
C26 H26B 0.9600
C26 H26C 0.9600

loop_
_geom_torsion_atom_site_label_1
_geom_torsion_atom_site_label_2
_geom_torsion_atom_site_label_3
_geom_torsion_atom_site_label_4
_geom_torsion
C6 C1 C2 F1 176.8(8)
Br2 C1 C2 F1 -3.3(10)
C6 C1 C2 C3 -2.7(11)
Br2 C1 C2 C3 177.1(6)
F1 C2 C3 C4 -178.1(7)
C1 C2 C3 C4 1.4(11)
C2 C3 C4 C5 1.3(10)
C2 C3 C4 C7 179.1(6)
C3 C4 C5 C6 -2.7(11)
C7 C4 C5 C6 179.4(7)
C4 C5 C6 C1 1.5(12)
C2 C1 C6 C5 1.2(11)
Br2 C1 C6 C5 -178.6(6)
C5 C4 C7 C8 44.7(10)
C3 C4 C7 C8 -133.1(7)
C5 C4 C7 N2 -137.9(7)
C3 C4 C7 N2 44.3(10)
N2 C7 C8 C11 0.5(8)
C4 C7 C8 C11 178.3(6)
N2 C7 C8 C9 -169.1(9)
C4 C7 C8 C9 8.6(15)
C7 C8 C9 O1 -11.3(16)
C11 C8 C9 O1 179.1(8)
C7 C8 C9 N1 170.2(9)
C11 C8 C9 N1 0.5(7)
N1 C10 C11 C8 0.0(7)
C13 C10 C11 C8 178.8(6)
N1 C10 C11 C12 -170.7(9)
C13 C10 C11 C12 8.0(14)
C7 C8 C11 C10 -173.8(6)
C9 C8 C11 C10 -0.4(8)
C7 C8 C11 C12 0.3(8)
C9 C8 C11 C12 173.7(6)
C10 C11 C12 O2 -10.9(16)
C8 C11 C12 O2 178.3(8)
C10 C11 C12 N2 169.8(9)
C8 C11 C12 N2 -1.0(7)
C11 C10 C13 C14 -137.1(8)
N1 C10 C13 C14 41.5(11)
C11 C10 C13 C18 39.8(10)
N1 C10 C13 C18 -141.6(7)
C18 C13 C14 C15 2.5(11)
C10 C13 C14 C15 179.4(7)
C13 C14 C15 C16 -0.1(12)
C14 C15 C16 C17 -3.2(11)
C14 C15 C16 Br1 176.8(6)
C15 C16 C17 C18 4.3(11)
Br1 C16 C17 C18 -175.7(5)
C16 C17 C18 C13 -1.9(11)
C14 C13 C18 C17 -1.5(10)
C10 C13 C18 C17 -178.6(6)
N2 C19 C20 C21 166.5(7)
C19 C20 C21 C22 176.1(9)
N1 C23 C24 C25 71.4(14)
C23 C24 C25 C26 160.1(11)
C11 C10 N1 C9 0.3(8)
C13 C10 N1 C9 -178.5(6)
C11 C10 N1 C23 -169.7(8)
C13 C10 N1 C23 11.5(12)
O1 C9 N1 C10 -179.3(7)
C8 C9 N1 C10 -0.5(8)
O1 C9 N1 C23 -8.4(11)
C8 C9 N1 C23 170.3(7)
C24 C23 N1 C10 63.7(13)
C24 C23 N1 C9 -105.5(10)
C8 C7 N2 C12 -1.2(8)
C4 C7 N2 C12 -179.0(6)
C8 C7 N2 C19 -162.8(6)
C4 C7 N2 C19 19.4(11)
O2 C12 N2 C7 -178.1(7)
C11 C12 N2 C7 1.3(7)
O2 C12 N2 C19 -14.8(10)
C11 C12 N2 C19 164.6(6)
C20 C19 N2 C7 79.3(9)
C20 C19 N2 C12 -80.9(8)
